data_2008934
loop_
_publ_author_name
'S.Shanmuga Sundara Raj'
'Hoong-Kun Fun'
'Susmita Gupta'
'Jayanta Kumar  Ray'

_publ_section_title
;
 Bis[4-(2-methoxycarbonyl-5-thienyl)]phenyl ether
;
_journal_issue 9
_journal_name_full 'Acta Crystallographica Section C'
_journal_page_first 1517
_journal_page_last 1519
_journal_paper_doi 10.1107/S0108270199008021
_journal_volume 55
_journal_year 1999
_chemical_formula_sum 'C24 H18 O5 S2'
_chemical_formula_weight 450.50
_chemical_name_systematic
;
Bis{4,4'-[di-(2-carbomethoxy-5-thienyl)]} phenyl ether
;
_space_group_IT_number 41
_symmetry_cell_setting orthorhombic
_symmetry_space_group_name_Hall 'A 2 -2ab'
_symmetry_space_group_name_H-M 'A b a 2'
_audit_creation_method SHELXL-97
_cell_angle_alpha 90.00
_cell_angle_beta 90.00
_cell_angle_gamma 90.00
_cell_formula_units_Z 4
_cell_length_a 7.3785(2)
_cell_length_b 47.9241(10)
_cell_length_c 5.9069(2)
_cell_measurement_reflns_used 5357
_cell_measurement_temperature 293(2)
_cell_measurement_theta_max 28.34
_cell_measurement_theta_min 0.85
_cell_volume 2088.73(10)
_computing_cell_refinement 'SAINT (Siemens, 1996)'
_computing_data_collection 'SMART (Siemens, 1996)'
_computing_data_reduction SAINT
_computing_molecular_graphics SHELXTL
_computing_publication_material
;
SHELXTL, PARST (Nardelli, 1995) and PLATON (Spek, 1990)
;
_computing_structure_refinement SHELXTL
_computing_structure_solution 'SHELXTL (Sheldrick, 1997)'
_diffrn_ambient_temperature 293(2)
_diffrn_detector_area_resol_mean 8.33
_diffrn_measured_fraction_theta_full 0.998
_diffrn_measured_fraction_theta_max 0.998
_diffrn_measurement_device_type
;
Siemens SMART CCD area detector diffractometer
;
_diffrn_measurement_method '\w scans'
_diffrn_radiation_monochromator graphite
_diffrn_radiation_source 'fine-focus sealed tube'
_diffrn_radiation_type MoK\a
_diffrn_radiation_wavelength 0.71073
_diffrn_reflns_av_R_equivalents 0.0378
_diffrn_reflns_av_sigmaI/netI 0.0413
_diffrn_reflns_limit_h_max 9
_diffrn_reflns_limit_h_min -8
_diffrn_reflns_limit_k_max 61
_diffrn_reflns_limit_k_min -63
_diffrn_reflns_limit_l_max 7
_diffrn_reflns_limit_l_min -7
_diffrn_reflns_number 6884
_diffrn_reflns_theta_full 28.23
_diffrn_reflns_theta_max 28.23
_diffrn_reflns_theta_min 0.85
_diffrn_standards_decay_% 0
_exptl_absorpt_coefficient_mu 0.290
_exptl_absorpt_correction_T_max 0.9828
_exptl_absorpt_correction_T_min 0.8830
_exptl_absorpt_correction_type empirical
_exptl_absorpt_process_details '(SADABS; Sheldrick, 1996)'
_exptl_crystal_colour colourless
_exptl_crystal_density_diffrn 1.433
_exptl_crystal_density_method 'not measured'
_exptl_crystal_description slab
_exptl_crystal_F_000 936
_exptl_crystal_size_max 0.44
_exptl_crystal_size_mid 0.34
_exptl_crystal_size_min 0.06
_refine_diff_density_max 0.251
_refine_diff_density_min -0.242
_refine_ls_abs_structure_details 'Flack (1983)'
_refine_ls_abs_structure_Flack 0.04(8)
_refine_ls_extinction_method none
_refine_ls_goodness_of_fit_ref 1.083
_refine_ls_hydrogen_treatment mixed
_refine_ls_matrix_type full
_refine_ls_number_parameters 166
_refine_ls_number_reflns 2417
_refine_ls_number_restraints 1
_refine_ls_restrained_S_all 1.083
_refine_ls_R_factor_all 0.0369
_refine_ls_R_factor_gt 0.0304
_refine_ls_shift/su_max 0.000
_refine_ls_shift/su_mean 0.000
_refine_ls_structure_factor_coef Fsqd
_refine_ls_weighting_details 'calc w = 1/[\s^2^(Fo^2^)+(0.0564P)^2^] where P=(Fo^2^+2Fc^2^)/3'
_refine_ls_weighting_scheme calc
_refine_ls_wR_factor_ref 0.0952
_reflns_number_gt 2164
_reflns_number_total 2417
_reflns_threshold_expression 'I > 2\s(I)'
_cod_data_source_file ln1085.cif
_cod_data_source_block I
_cod_depositor_comments
;
The following automatic conversions were performed:
'_symmetry_cell_setting' value 'Orthorhombic' changed to 'orthorhombic'
according to '/home/saulius/struct/CIF-dictionaries/cif_core.dic'
dictionary named 'cif_core.dic' version 2.4.1 from 2010-06-29.

Automatic conversion script
Id: cif_fix_enum 1527 2010-12-29 10:47:43Z saulius 

The following automatic conversions were performed:

'_symmetry_cell_setting' value 'Orthorhombic' changed to
'orthorhombic' according to
/home/saulius/struct/CIF-dictionaries/cif_core.dic dictionary named
'cif_core.dic' version 2.4.1 from 2010-06-29.

Automatic conversion script
Id: cif_fix_values 1715 2011-07-08 13:25:40Z adriana 
;
_cod_original_cell_volume 2088.70(10)
_cod_database_code 2008934

loop_
_symmetry_equiv_pos_as_xyz
'x, y, z'
'-x, -y, z'
'x+1/2, -y+1/2, z'
'-x+1/2, y+1/2, z'
'x, y+1/2, z+1/2'
'-x, -y+1/2, z+1/2'
'x+1/2, -y, z+1/2'
'-x+1/2, y, z+1/2'

loop_
_atom_site_label
_atom_site_fract_x
_atom_site_fract_y
_atom_site_fract_z
_atom_site_U_iso_or_equiv
_atom_site_adp_type
_atom_site_calc_flag
_atom_site_refinement_flags
_atom_site_occupancy
_atom_site_disorder_assembly
_atom_site_disorder_group
_atom_site_type_symbol
S1 0.94722(7) 0.136182(8) 0.05891(11) 0.03939(14) Uani d . 1 . . S
O1 0.9504(3) 0.19534(3) -0.0037(4) 0.0662(6) Uani d . 1 . . O
O2 1.0364(3) 0.20886(4) 0.3435(4) 0.0798(7) Uani d . 1 . . O
O3 1.0000 0.0000 -0.1333(4) 0.0404(4) Uani d S 1 . . O
C1 1.0021(3) 0.16063(4) 0.2608(4) 0.0397(4) Uani d . 1 . . C
C2 1.0612(3) 0.14842(4) 0.4572(4) 0.0426(5) Uani d . 1 . . C
C3 1.0646(3) 0.11879(4) 0.4423(4) 0.0389(4) Uani d . 1 . . C
C4 1.0074(2) 0.10899(4) 0.2350(4) 0.0302(4) Uani d . 1 . . C
C5 0.9978(4) 0.19091(4) 0.2105(4) 0.0501(6) Uani d . 1 . . C
C6 0.9571(5) 0.22377(5) -0.0819(7) 0.0847(11) Uani d . 1 . . C
H6A 0.9311 0.2243 -0.2411 0.127 Uiso calc R 1 . . H
H6B 1.0758 0.2313 -0.0551 0.127 Uiso calc R 1 . . H
H6C 0.8688 0.2347 -0.0017 0.127 Uiso calc R 1 . . H
C7 0.9994(2) 0.08004(3) 0.1510(4) 0.0286(3) Uani d . 1 . . C
C8 1.0826(2) 0.05803(4) 0.2674(3) 0.0328(4) Uani d . 1 . . C
C9 1.0803(2) 0.03076(4) 0.1847(4) 0.0343(4) Uani d . 1 . . C
C10 0.9953(2) 0.02546(3) -0.0218(4) 0.0303(4) Uani d . 1 . . C
C11 0.9110(2) 0.04687(4) -0.1404(4) 0.0326(4) Uani d . 1 . . C
C12 0.9138(2) 0.07378(4) -0.0547(3) 0.0322(4) Uani d . 1 . . C
H11 0.855(2) 0.0428(4) -0.277(4) 0.037(5) Uiso d . 1 . . H
H9 1.135(3) 0.0171(4) 0.262(4) 0.036(5) Uiso d . 1 . . H
H2 1.094(3) 0.1588(5) 0.577(6) 0.059(7) Uiso d . 1 . . H
H8 1.138(2) 0.0611(4) 0.409(4) 0.034(5) Uiso d . 1 . . H
H3 1.104(3) 0.1079(4) 0.560(5) 0.046(6) Uiso d . 1 . . H
H12 0.855(3) 0.0879(3) -0.137(4) 0.037(5) Uiso d . 1 . . H

loop_
_atom_site_aniso_label
_atom_site_aniso_U_11
_atom_site_aniso_U_22
_atom_site_aniso_U_33
_atom_site_aniso_U_12
_atom_site_aniso_U_13
_atom_site_aniso_U_23
S1 0.0567(3) 0.0265(2) 0.0349(2) 0.00085(18) -0.0072(3) 0.0012(2)
O1 0.1138(16) 0.0315(8) 0.0533(13) -0.0041(8) -0.0123(10) 0.0047(8)
O2 0.1406(19) 0.0366(9) 0.0622(15) -0.0103(10) -0.0080(13) -0.0100(10)
O3 0.0592(12) 0.0275(9) 0.0346(11) 0.0020(8) 0.000 0.000
C1 0.0487(10) 0.0310(9) 0.0393(11) -0.0030(7) 0.0024(9) -0.0048(9)
C2 0.0530(12) 0.0384(11) 0.0364(11) -0.0064(8) -0.0027(9) -0.0069(10)
C3 0.0459(10) 0.0372(10) 0.0335(11) -0.0009(8) -0.0053(8) 0.0013(9)
C4 0.0290(7) 0.0288(8) 0.0327(10) -0.0002(6) 0.0017(7) 0.0020(7)
C5 0.0705(13) 0.0290(10) 0.0508(17) -0.0044(9) 0.0022(11) -0.0044(10)
C6 0.145(3) 0.0334(12) 0.076(2) -0.0036(14) -0.006(2) 0.0139(14)
C7 0.0264(7) 0.0287(8) 0.0307(8) -0.0006(6) 0.0012(7) 0.0010(7)
C8 0.0352(9) 0.0320(9) 0.0314(9) -0.0003(6) -0.0047(8) 0.0032(8)
C9 0.0348(8) 0.0304(9) 0.0376(11) 0.0048(7) -0.0058(7) 0.0063(9)
C10 0.0300(7) 0.0270(8) 0.0339(9) 0.0006(6) 0.0033(7) 0.0014(7)
C11 0.0351(9) 0.0332(9) 0.0294(9) -0.0008(7) -0.0045(7) 0.0036(8)
C12 0.0325(8) 0.0286(8) 0.0354(10) 0.0014(7) -0.0054(7) 0.0047(8)

loop_
_atom_type_symbol
_atom_type_description
_atom_type_scat_dispersion_real
_atom_type_scat_dispersion_imag
_atom_type_scat_source
C C 0.0033 0.0016 'International Tables Vol C Tables 4.2.6.8 and 6.1.1.4'
H H 0.0000 0.0000 'International Tables Vol C Tables 4.2.6.8 and 6.1.1.4'
O O 0.0106 0.0060 'International Tables Vol C Tables 4.2.6.8 and 6.1.1.4'
S S 0.1246 0.1234 'International Tables Vol C Tables 4.2.6.8 and 6.1.1.4'

loop_
_geom_angle_atom_site_label_1
_geom_angle_atom_site_label_2
_geom_angle_atom_site_label_3
_geom_angle_site_symmetry_3
_geom_angle
_geom_angle_publ_flag
C1 S1 C4 . 92.05(11) y
C5 O1 C6 . 116.6(2) y
C10 O3 C10 2_755 123.3(2) ?
C2 C1 C5 . 126.5(2) ?
C2 C1 S1 . 111.79(15) ?
C5 C1 S1 . 121.53(18) ?
C1 C2 C3 . 112.3(2) ?
C1 C2 H2 . 121.2(16) ?
C3 C2 H2 . 126.5(16) ?
C4 C3 C2 . 112.94(19) ?
C4 C3 H3 . 125.2(15) ?
C2 C3 H3 . 121.8(14) ?
C3 C4 C7 . 129.21(18) ?
C3 C4 S1 . 110.94(14) ?
C7 C4 S1 . 119.80(16) ?
O2 C5 O1 . 124.9(2) y
O2 C5 C1 . 124.5(2) y
O1 C5 C1 . 110.7(2) y
O1 C6 H6A . 109.5 ?
O1 C6 H6B . 109.5 ?
H6A C6 H6B . 109.5 ?
O1 C6 H6C . 109.5 ?
H6A C6 H6C . 109.5 ?
H6B C6 H6C . 109.5 ?
C8 C7 C12 . 117.51(17) ?
C8 C7 C4 . 121.69(18) ?
C12 C7 C4 . 120.75(17) ?
C9 C8 C7 . 121.86(18) ?
C9 C8 H8 . 117.6(12) ?
C7 C8 H8 . 120.5(12) ?
C10 C9 C8 . 118.85(17) ?
C10 C9 H9 . 121.2(13) ?
C8 C9 H9 . 119.9(13) ?
O3 C10 C11 . 114.91(17) ?
O3 C10 C9 . 124.37(16) ?
C11 C10 C9 . 120.50(17) ?
C12 C11 C10 . 119.77(18) ?
C12 C11 H11 . 121.2(12) ?
C10 C11 H11 . 119.0(12) ?
C11 C12 C7 . 121.51(17) ?
C11 C12 H12 . 118.3(13) ?
C7 C12 H12 . 120.2(13) ?

loop_
_geom_bond_atom_site_label_1
_geom_bond_atom_site_label_2
_geom_bond_site_symmetry_2
_geom_bond_distance
_geom_bond_publ_flag
S1 C1 . 1.720(2) y
S1 C4 . 1.7255(19) y
O1 C5 . 1.330(4) y
O1 C6 . 1.439(3) y
O2 C5 . 1.199(3) y
O3 C10 . 1.387(2) y
O3 C10 2_755 1.387(2) ?
C1 C2 . 1.371(3) ?
C1 C5 . 1.482(3) ?
C2 C3 . 1.423(3) ?
C2 H2 . 0.90(3) ?
C3 C4 . 1.378(3) ?
C3 H3 . 0.92(3) ?
C4 C7 . 1.475(2) ?
C6 H6A . 0.9600 ?
C6 H6B . 0.9600 ?
C6 H6C . 0.9600 ?
C7 C8 . 1.401(2) ?
C7 C12 . 1.401(3) ?
C8 C9 . 1.395(3) ?
C8 H8 . 0.94(2) ?
C9 C10 . 1.395(3) ?
C9 H9 . 0.893(19) ?
C10 C11 . 1.389(2) ?
C11 C12 . 1.386(3) ?
C11 H11 . 0.93(2) ?
C12 H12 . 0.939(19) ?

loop_
_geom_hbond_atom_site_label_D
_geom_hbond_atom_site_label_H
_geom_hbond_atom_site_label_A
_geom_hbond_site_symmetry_A
_geom_hbond_distance_DH
_geom_hbond_distance_HA
_geom_hbond_distance_DA
_geom_hbond_angle_DHA
_geom_hbond_publ_flag
C8 H8 Cg1 8_755 0.94(2) 2.88 3.573 132 no
C11 H11 Cg1 8_654 0.93(2) 2.80 3.490 132 no
